data_7100495
loop_
_publ_author_name
'Archan Dey'
'Gautam R. Desiraju'

_publ_section_title
;
Correlation between molecular
dipole moment and centrosymmetry
in some crystalline diphenyl ethers.
;
_journal_name_full 'Chemical Communications'
_journal_paper_doi 10.1039/b502516h
_journal_year 2005
_chemical_formula_moiety 'C14 H12 O4'
_chemical_formula_sum 'C14 H12 O4'
_chemical_formula_weight 244.24
_chemical_name_common '4-(4-Methoxyphenoxy)benzoic acid'
_space_group_IT_number 61
_space_group_name_Hall '-P 2ac 2ab'
_space_group_name_H-M_alt 'P b c a'
_symmetry_cell_setting orthorhombic
_symmetry_space_group_name_Hall '-P 2ac 2ab'
_symmetry_space_group_name_H-M 'P b c a'
_cell_angle_alpha 90.00
_cell_angle_beta 90.00
_cell_angle_gamma 90.00
_cell_formula_units_Z 8
_cell_length_a 7.4742(11)
_cell_length_b 5.9733(8)
_cell_length_c 53.194(7)
_cell_measurement_temperature 298(2)
_cell_volume 2374.9(6)
_diffrn_ambient_temperature 298(2)
_exptl_crystal_density_diffrn 1.366
_cod_database_code 7100495

loop_
_symmetry_equiv_pos_as_xyz
'x, y, z'
'-x+1/2, -y, z+1/2'
'x+1/2, -y+1/2, -z'
'-x, y+1/2, -z+1/2'
'-x, -y, -z'
'x-1/2, y, -z-1/2'
'-x-1/2, y-1/2, z'
'x, -y-1/2, z-1/2'

loop_
_atom_site_label
_atom_site_type_symbol
_atom_site_fract_x
_atom_site_fract_y
_atom_site_fract_z
_atom_site_U_iso_or_equiv
_atom_site_adp_type
_atom_site_occupancy
_atom_site_symmetry_multiplicity
_atom_site_calc_flag
_atom_site_refinement_flags
_atom_site_disorder_assembly
_atom_site_disorder_group
O1 O 0.0098(3) 1.1109(3) 0.87641(3) 0.0466(6) Uani 1 1 d . . .
C5 C -0.0801(4) 0.7838(5) 0.90067(5) 0.0409(8) Uani 1 1 d . . .
H5 H -0.1331 0.7169 0.8867 0.049 Uiso 1 1 calc R . .
C3 C 0.0797(4) 1.0905(5) 0.91912(6) 0.0431(8) Uani 1 1 d . . .
H3 H 0.1357 1.2287 0.9175 0.052 Uiso 1 1 calc R . .
C8 C 0.0942(4) 0.8129(5) 0.84759(5) 0.0430(8) Uani 1 1 d . . .
H8 H 0.1587 0.7399 0.8601 0.052 Uiso 1 1 calc R . .
C6 C -0.0846(4) 0.6805(5) 0.92380(5) 0.0400(8) Uani 1 1 d . . .
H6 H -0.1401 0.5418 0.9254 0.048 Uiso 1 1 calc R . .
C2 C 0.0719(4) 0.9876(5) 0.94213(6) 0.0428(8) Uani 1 1 d . . .
H2 H 0.1208 1.0582 0.9561 0.051 Uiso 1 1 calc R . .
C12 C -0.0919(4) 1.1156(5) 0.83460(6) 0.0422(8) Uani 1 1 d . . .
H12 H -0.1542 1.2461 0.8384 0.051 Uiso 1 1 calc R . .
C1 C -0.0083(4) 0.7788(5) 0.94475(5) 0.0401(8) Uani 1 1 d . . .
C11 C -0.0935(4) 1.0322(5) 0.81061(6) 0.0462(8) Uani 1 1 d . . .
H11 H -0.1565 1.1069 0.7981 0.055 Uiso 1 1 calc R . .
C9 C 0.0910(4) 0.7271(5) 0.82352(5) 0.0439(8) Uani 1 1 d . . .
H9 H 0.1515 0.5950 0.8199 0.053 Uiso 1 1 calc R . .
C4 C 0.0046(4) 0.9889(5) 0.89852(5) 0.0381(7) Uani 1 1 d . . .
C7 C 0.0023(4) 1.0055(5) 0.85314(5) 0.0382(7) Uani 1 1 d . . .
C10 C -0.0017(4) 0.8369(5) 0.80487(5) 0.0412(8) Uani 1 1 d . . .
O3 O -0.0885(4) 0.4793(4) 0.97104(4) 0.0696(8) Uani 1 1 d . . .
C13 C -0.0095(5) 0.6605(6) 0.96911(6) 0.0483(8) Uani 1 1 d . . .
O4 O -0.0142(3) 0.7672(4) 0.78041(4) 0.0588(7) Uani 1 1 d . . .
O2 O 0.0793(4) 0.7507(5) 0.98686(5) 0.0702(8) Uani 1 1 d . . .
C14 C 0.0827(6) 0.5730(7) 0.77335(6) 0.0771(13) Uani 1 1 d . . .
H14A H 0.2080 0.5971 0.7762 0.116 Uiso 1 1 calc R . .
H14B H 0.0629 0.5426 0.7558 0.116 Uiso 1 1 calc R . .
H14C H 0.0427 0.4479 0.7832 0.116 Uiso 1 1 calc R . .
H1A H 0.078(7) 0.657(11) 1.0055(12) 0.19(3) Uiso 1 1 d . . .

loop_
_atom_site_aniso_label
_atom_site_aniso_U_11
_atom_site_aniso_U_22
_atom_site_aniso_U_33
_atom_site_aniso_U_23
_atom_site_aniso_U_13
_atom_site_aniso_U_12
O1 0.0602(14) 0.0405(12) 0.0391(13) 0.0009(10) 0.0024(10) -0.0008(11)
C5 0.0395(18) 0.047(2) 0.0358(16) -0.0033(15) -0.0053(14) -0.0049(16)
C3 0.0412(18) 0.0395(18) 0.0486(19) -0.0057(15) 0.0032(15) -0.0057(15)
C8 0.0405(18) 0.0475(19) 0.0411(17) 0.0061(15) -0.0022(14) 0.0081(16)
C6 0.0418(18) 0.0364(17) 0.0418(18) -0.0021(14) 0.0002(14) -0.0036(15)
C2 0.0444(18) 0.0424(19) 0.0418(18) -0.0081(15) -0.0018(14) -0.0018(16)
C12 0.0409(19) 0.0380(18) 0.0477(19) 0.0035(15) 0.0033(15) 0.0055(15)
C1 0.0403(18) 0.0436(19) 0.0365(17) -0.0042(14) 0.0004(14) 0.0053(16)
C11 0.044(2) 0.047(2) 0.0474(19) 0.0141(16) -0.0027(15) 0.0038(17)
C9 0.049(2) 0.0402(18) 0.0424(18) 0.0040(15) 0.0039(15) 0.0064(16)
C4 0.0330(16) 0.0417(18) 0.0397(17) 0.0017(15) 0.0031(14) 0.0056(15)
C7 0.0354(16) 0.0414(17) 0.0378(17) 0.0035(14) 0.0020(14) -0.0053(15)
C10 0.0438(18) 0.0464(19) 0.0334(16) 0.0043(15) 0.0036(14) -0.0052(16)
O3 0.097(2) 0.0641(17) 0.0474(14) 0.0103(13) -0.0108(13) -0.0269(16)
C13 0.054(2) 0.048(2) 0.044(2) -0.0049(16) -0.0010(17) -0.0021(18)
O4 0.0743(17) 0.0657(16) 0.0364(13) 0.0008(12) -0.0038(11) 0.0053(14)
O2 0.097(2) 0.0709(17) 0.0427(14) 0.0005(13) -0.0174(14) -0.0223(16)
C14 0.113(4) 0.069(3) 0.049(2) -0.016(2) 0.002(2) 0.002(3)

loop_
_geom_bond_atom_site_label_1
_geom_bond_atom_site_label_2
_geom_bond_distance
_geom_bond_site_symmetry_2
_geom_bond_publ_flag
O1 C4 1.384(3) . ?
O1 C7 1.390(3) . ?
C5 C6 1.377(4) . ?
C5 C4 1.384(4) . ?
C5 H5 0.9300 . ?
C3 C2 1.370(4) . ?
C3 C4 1.373(4) . ?
C3 H3 0.9300 . ?
C8 C7 1.372(4) . ?
C8 C9 1.379(4) . ?
C8 H8 0.9300 . ?
C6 C1 1.383(4) . ?
C6 H6 0.9300 . ?
C2 C1 1.391(4) . ?
C2 H2 0.9300 . ?
C12 C11 1.370(4) . ?
C12 C7 1.379(4) . ?
C12 H12 0.9300 . ?
C1 C13 1.476(4) . ?
C11 C10 1.387(4) . ?
C11 H11 0.9300 . ?
C9 C10 1.377(4) . ?
C9 H9 0.9300 . ?
C10 O4 1.369(3) . ?
O3 C13 1.237(4) . ?
C13 O2 1.274(4) . ?
O4 C14 1.418(4) . ?
O2 H1A 1.14(7) . ?
C14 H14A 0.9600 . ?
C14 H14B 0.9600 . ?
C14 H14C 0.9600 . ?

loop_
_cod_related_entry_id
_cod_related_entry_database
_cod_related_entry_code
1 ChemSpider 4295563
